data_1549113
loop_
_publ_author_name
'Thangavadivale, Vargini'
'Aguiar, Pedro M.'
'Jasim, Naseralla A.'
'Pike, Sarah J.'
'Smith, Dan A.'
'Whitwood, Adrian C.'
'Brammer, Lee'
'Perutz, Robin N.'

_publ_section_title
;
 Self-complementary nickel halides enable multifaceted comparisons of
 intermolecular halogen bonds: fluoride ligands <i>vs.</i> other halides.
;
_journal_issue 15
_journal_name_full 'Chemical science'
_journal_page_first 3767
_journal_page_last 3781
_journal_paper_doi 10.1039/c8sc00890f
_journal_volume 9
_journal_year 2018
_chemical_formula_moiety 'C18 H30 F4 I2 Ni P2'
_chemical_formula_sum 'C18 H30 F4 I2 Ni P2'
_chemical_formula_weight 696.87
_space_group_crystal_system monoclinic
_space_group_IT_number 14
_space_group_name_Hall '-P 2ybc'
_space_group_name_H-M_alt 'P 1 21/c 1'
_symmetry_space_group_name_Hall '-P 2ybc'
_symmetry_space_group_name_H-M 'P 1 21/c 1'
_atom_sites_solution_hydrogens geom
_atom_sites_solution_primary iterative
_atom_sites_solution_secondary difmap
_audit_creation_date 2013-11-06
_audit_creation_method
;
Olex2 1.2
(compiled 2013.09.17 svn.r2790 for OlexSys, GUI svn.r4601)
;
_audit_update_record
;
2018-02-23 deposited with the CCDC.
2018-03-19 downloaded from the CCDC.
;
_cell_angle_alpha 90.00
_cell_angle_beta 93.913(4)
_cell_angle_gamma 90.00
_cell_formula_units_Z 4
_cell_length_a 9.9032(3)
_cell_length_b 16.1922(6)
_cell_length_c 15.2884(7)
_cell_measurement_reflns_used 3769
_cell_measurement_temperature 110.1(2)
_cell_measurement_theta_max 29.5250
_cell_measurement_theta_min 2.95
_cell_volume 2445.85(16)
_computing_cell_refinement
'CrysAlisPro, Agilent Technologies, Version 1.171.36.32 (release 02-08-2013 CrysAlis171 .NET) (compiled Aug 2 2013,16:46:58)'
_computing_data_collection
'CrysAlisPro, Agilent Technologies, Version 1.171.36.32 (release 02-08-2013 CrysAlis171 .NET) (compiled Aug 2 2013,16:46:58)'
_computing_data_reduction
'CrysAlisPro, Agilent Technologies, Version 1.171.36.32 (release 02-08-2013 CrysAlis171 .NET) (compiled Aug 2 2013,16:46:58)'
_computing_molecular_graphics
;
O. V. Dolomanov, L. J. Bourhis, R. J. Gildea, J. A. K. Howard and H. Puschmann,
OLEX2: a complete structure solution, refinement and analysis program.
J. Appl. Cryst. (2009). 42, 339-341.
;
_computing_publication_material
;
O. V. Dolomanov, L. J. Bourhis, R. J. Gildea, J. A. K. Howard and H. Puschmann,
OLEX2: a complete structure solution, refinement and analysis program.
J. Appl. Cryst. (2009). 42, 339-341.
;
_computing_structure_refinement
;
SHELX, G.M. Sheldrick, Acta Cryst.
(2008). A64, 112-122
;
_computing_structure_solution 'SUPERFLIP, J. Appl. Cryst. (2007) 40, 786-790'
_diffrn_ambient_temperature 110.1(2)
_diffrn_detector_area_resol_mean 16.1450
_diffrn_measured_fraction_theta_full 0.9979
_diffrn_measured_fraction_theta_max 0.9979
_diffrn_measurement_device_type 'SuperNova, Single source at offset, Eos'
_diffrn_measurement_method '\w scans'
_diffrn_orient_matrix_UB_11 0.0139589000
_diffrn_orient_matrix_UB_12 -0.0414984000
_diffrn_orient_matrix_UB_13 0.0122882000
_diffrn_orient_matrix_UB_21 -0.0049342000
_diffrn_orient_matrix_UB_22 0.0106553000
_diffrn_orient_matrix_UB_23 0.0447032000
_diffrn_orient_matrix_UB_31 -0.0702592000
_diffrn_orient_matrix_UB_32 -0.0089736000
_diffrn_orient_matrix_UB_33 -0.0039307000
_diffrn_radiation_monochromator mirror
_diffrn_radiation_type 'Mo K\a'
_diffrn_radiation_wavelength 0.7107
_diffrn_reflns_av_R_equivalents 0.0326
_diffrn_reflns_av_unetI/netI 0.0570
_diffrn_reflns_limit_h_max 7
_diffrn_reflns_limit_h_min -13
_diffrn_reflns_limit_k_max 19
_diffrn_reflns_limit_k_min -21
_diffrn_reflns_limit_l_max 21
_diffrn_reflns_limit_l_min -20
_diffrn_reflns_number 12397
_diffrn_reflns_theta_full 30.10
_diffrn_reflns_theta_max 30.10
_diffrn_reflns_theta_min 2.95
_diffrn_source 'SuperNova (Mo) X-ray Source'
_exptl_absorpt_coefficient_mu 3.480
_exptl_absorpt_correction_T_max 0.834
_exptl_absorpt_correction_T_min 0.660
_exptl_absorpt_correction_type analytical
_exptl_absorpt_process_details
'CrysAlisPro, Agilent Technologies, Version 1.171.36.32 (release 02-08-2013 CrysAlis171 .NET) (compiled Aug 2 2013,16:46:58) Analytical numeric absorption correction using a multifaceted crystal model based on expressions derived by R.C. Clark & J.S. Reid. (Clark, R. C. & Reid, J. S. (1995). Acta Cryst. A51, 887-897)'
_exptl_crystal_colour 'clear orangish yellow'
_exptl_crystal_colour_lustre clear
_exptl_crystal_colour_modifier orangish
_exptl_crystal_colour_primary yellow
_exptl_crystal_density_diffrn 1.892
_exptl_crystal_density_method 'not measured'
_exptl_crystal_description block
_exptl_crystal_F_000 1352
_exptl_crystal_recrystallization_method 'Re-crystallisation from solvent: Hexane'
_exptl_crystal_size_max 0.202
_exptl_crystal_size_mid 0.0729
_exptl_crystal_size_min 0.066
_refine_diff_density_max 1.978
_refine_diff_density_min -1.097
_refine_diff_density_rms 0.198
_refine_ls_extinction_method none
_refine_ls_goodness_of_fit_ref 1.220
_refine_ls_hydrogen_treatment constr
_refine_ls_matrix_type full
_refine_ls_number_parameters 250
_refine_ls_number_reflns 6325
_refine_ls_number_restraints 0
_refine_ls_restrained_S_all 1.220
_refine_ls_R_factor_all 0.0816
_refine_ls_R_factor_gt 0.0578
_refine_ls_shift/su_max 0.001
_refine_ls_shift/su_mean 0.000
_refine_ls_structure_factor_coef Fsqd
_refine_ls_weighting_details 'calc w=1/[\s^2^(Fo^2^)+(0.0000P)^2^+22.4651P] where P=(Fo^2^+2Fc^2^)/3'
_refine_ls_weighting_scheme calc
_refine_ls_wR_factor_gt 0.1011
_refine_ls_wR_factor_ref 0.1088
_reflns_number_gt 4881
_reflns_number_total 6325
_reflns_threshold_expression >2sigma(I)
_cod_data_source_file c8sc00890f2.cif
_cod_data_source_block 1pI_rnp1338
_cod_depositor_comments 'Adding full bibliography for 1549107--1549121.cif.'
_cod_original_cell_volume 2445.85(17)
_cod_database_code 1549113
_chemical_oxdiff_formula 'C18 H30 F4 I2 Ni1 P2'
_chemical_oxdiff_usercomment 'Vargini 1 4 Ni I'
_reflns_odcompleteness_completeness 99.79
_reflns_odcompleteness_iscentric 1
_reflns_odcompleteness_theta 27.50
_olex2_refinement_description
;
1. Fixed Uiso
 At 1.2 times of:
  All C(H,H) groups
 At 1.5 times of:
  All C(H,H,H) groups
2.a Secondary CH2 refined with riding coordinates:
 C7(H7A,H7B), C11(H11A,H11B), C17(H17A,H17B), C15(H15A,H15B), C9(H9A,H9B),
 C13(H13A,H13B)
2.b Idealised Me refined as rotating group:
 C10(H10A,H10B,H10C), C12(H12A,H12B,H12C), C14(H14A,H14B,H14C), C18(H18A,H18B,
 H18C), C8(H8A,H8B,H8C), C16(H16A,H16B,H16C)
;

loop_
_space_group_symop_id
_space_group_symop_operation_xyz
1 'x, y, z'
2 '-x, y+1/2, -z+1/2'
3 '-x, -y, -z'
4 'x, -y-1/2, z-1/2'

loop_
_atom_site_label
_atom_site_type_symbol
_atom_site_fract_x
_atom_site_fract_y
_atom_site_fract_z
_atom_site_U_iso_or_equiv
_atom_site_adp_type
_atom_site_occupancy
_atom_site_symmetry_multiplicity
_atom_site_calc_flag
_atom_site_refinement_flags
I2 I 0.22814(4) 0.19310(3) 0.39666(3) 0.02023(11) Uani 1 1 d .
I1 I 0.92236(5) 0.37590(3) 0.79409(3) 0.02971(13) Uani 1 1 d .
Ni1 Ni 0.74149(8) 0.32666(5) 0.68202(5) 0.01473(17) Uani 1 1 d .
P1 P 0.61298(16) 0.43343(10) 0.71476(11) 0.0152(3) Uani 1 1 d .
P2 P 0.87371(16) 0.22248(11) 0.64735(12) 0.0173(3) Uani 1 1 d .
F2 F 0.3187(4) 0.1452(2) 0.5941(3) 0.0227(9) Uani 1 1 d .
F1 F 0.5190(4) 0.1976(2) 0.7046(2) 0.0231(9) Uani 1 1 d .
F4 F 0.6679(4) 0.3758(2) 0.4876(3) 0.0236(9) Uani 1 1 d .
F3 F 0.4754(4) 0.3192(3) 0.3747(2) 0.0252(9) Uani 1 1 d .
C10 C 0.4676(8) 0.4865(4) 0.8606(5) 0.0287(16) Uani 1 1 d .
H10A H 0.3835 0.4901 0.8257 0.043 Uiso 1 1 calc R
H10B H 0.5147 0.5382 0.8587 0.043 Uiso 1 1 calc R
H10C H 0.4500 0.4739 0.9202 0.043 Uiso 1 1 calc R
C12 C 0.7691(8) 0.5489(5) 0.6322(5) 0.0318(18) Uani 1 1 d .
H12A H 0.7023 0.5454 0.5838 0.048 Uiso 1 1 calc R
H12B H 0.8383 0.5084 0.6252 0.048 Uiso 1 1 calc R
H12C H 0.8087 0.6030 0.6339 0.048 Uiso 1 1 calc R
C7 C 0.4598(6) 0.4621(4) 0.6466(5) 0.0220(15) Uani 1 1 d .
H7A H 0.4354 0.5179 0.6623 0.026 Uiso 1 1 calc R
H7B H 0.4833 0.4635 0.5861 0.026 Uiso 1 1 calc R
C14 C 0.8320(8) 0.1179(5) 0.7881(5) 0.037(2) Uani 1 1 d .
H14A H 0.7770 0.0830 0.7494 0.056 Uiso 1 1 calc R
H14B H 0.7765 0.1599 0.8117 0.056 Uiso 1 1 calc R
H14C H 0.8734 0.0853 0.8350 0.056 Uiso 1 1 calc R
C5 C 0.4834(6) 0.2892(4) 0.4566(4) 0.0171(13) Uani 1 1 d .
C11 C 0.7021(7) 0.5327(4) 0.7179(5) 0.0215(14) Uani 1 1 d .
H11A H 0.6384 0.5767 0.7278 0.026 Uiso 1 1 calc R
H11B H 0.7706 0.5327 0.7663 0.026 Uiso 1 1 calc R
C18 C 0.8898(8) 0.0731(4) 0.5484(5) 0.0296(17) Uani 1 1 d .
H18A H 0.8450 0.0400 0.5031 0.044 Uiso 1 1 calc R
H18B H 0.9035 0.0408 0.6010 0.044 Uiso 1 1 calc R
H18C H 0.9757 0.0911 0.5300 0.044 Uiso 1 1 calc R
C4 C 0.3906(6) 0.2307(4) 0.4821(4) 0.0168(13) Uani 1 1 d .
C3 C 0.4070(6) 0.2009(4) 0.5655(4) 0.0138(12) Uani 1 1 d .
C17 C 0.8030(7) 0.1478(4) 0.5661(5) 0.0240(15) Uani 1 1 d .
H17A H 0.7173 0.1282 0.5854 0.029 Uiso 1 1 calc R
H17B H 0.7837 0.1768 0.5112 0.029 Uiso 1 1 calc R
C6 C 0.5845(6) 0.3167(4) 0.5162(4) 0.0170(13) Uani 1 1 d .
C15 C 1.0255(7) 0.2617(4) 0.6005(5) 0.0236(15) Uani 1 1 d .
H15A H 1.0837 0.2867 0.6468 0.028 Uiso 1 1 calc R
H15B H 1.0743 0.2157 0.5770 0.028 Uiso 1 1 calc R
C8 C 0.3341(7) 0.4083(5) 0.6508(5) 0.0273(16) Uani 1 1 d .
H8A H 0.2588 0.4348 0.6195 0.041 Uiso 1 1 calc R
H8B H 0.3144 0.4008 0.7109 0.041 Uiso 1 1 calc R
H8C H 0.3500 0.3556 0.6248 0.041 Uiso 1 1 calc R
C2 C 0.5100(6) 0.2292(4) 0.6233(4) 0.0161(13) Uani 1 1 d .
C9 C 0.5547(7) 0.4182(4) 0.8246(4) 0.0227(15) Uani 1 1 d .
H9A H 0.5034 0.3672 0.8244 0.027 Uiso 1 1 calc R
H9B H 0.6336 0.4109 0.8650 0.027 Uiso 1 1 calc R
C13 C 0.9407(7) 0.1580(4) 0.7378(5) 0.0225(15) Uani 1 1 d .
H13A H 0.9970 0.1152 0.7149 0.027 Uiso 1 1 calc R
H13B H 0.9977 0.1916 0.7778 0.027 Uiso 1 1 calc R
C1 C 0.6037(6) 0.2892(4) 0.6013(4) 0.0150(12) Uani 1 1 d .
C16 C 0.9952(8) 0.3250(5) 0.5282(5) 0.0308(17) Uani 1 1 d .
H16A H 0.9369 0.3008 0.4824 0.046 Uiso 1 1 calc R
H16B H 1.0783 0.3420 0.5048 0.046 Uiso 1 1 calc R
H16C H 0.9513 0.3721 0.5518 0.046 Uiso 1 1 calc R

loop_
_atom_site_aniso_label
_atom_site_aniso_U_11
_atom_site_aniso_U_22
_atom_site_aniso_U_33
_atom_site_aniso_U_23
_atom_site_aniso_U_13
_atom_site_aniso_U_12
I2 0.0158(2) 0.0237(2) 0.0204(2) -0.00551(17) -0.00459(16) 0.00220(17)
I1 0.0212(2) 0.0312(3) 0.0346(3) -0.0104(2) -0.01401(19) 0.00712(19)
Ni1 0.0114(4) 0.0169(4) 0.0155(4) -0.0011(3) -0.0021(3) 0.0012(3)
P1 0.0126(7) 0.0155(8) 0.0175(8) -0.0009(6) 0.0000(6) -0.0006(6)
P2 0.0135(8) 0.0188(8) 0.0194(9) 0.0005(6) -0.0004(6) 0.0025(6)
F2 0.0178(19) 0.023(2) 0.026(2) 0.0065(16) -0.0037(16) -0.0064(16)
F1 0.0241(19) 0.029(2) 0.016(2) 0.0074(17) -0.0021(15) -0.0052(17)
F4 0.0208(19) 0.027(2) 0.023(2) 0.0075(17) 0.0018(16) -0.0061(17)
F3 0.025(2) 0.037(2) 0.013(2) 0.0043(17) -0.0016(16) -0.0019(18)
C10 0.035(4) 0.024(4) 0.028(4) -0.006(3) 0.009(3) -0.004(3)
C12 0.030(4) 0.025(4) 0.041(5) 0.000(3) 0.006(3) -0.004(3)
C7 0.016(3) 0.023(3) 0.025(4) -0.001(3) -0.008(3) 0.005(3)
C14 0.044(5) 0.040(5) 0.026(4) 0.015(4) -0.011(4) -0.006(4)
C5 0.015(3) 0.020(3) 0.017(3) 0.001(2) 0.003(2) 0.003(2)
C11 0.021(3) 0.016(3) 0.027(4) -0.003(3) -0.002(3) -0.002(3)
C18 0.038(4) 0.023(4) 0.028(4) -0.003(3) 0.002(3) 0.009(3)
C4 0.015(3) 0.017(3) 0.018(3) -0.002(2) 0.000(2) 0.003(2)
C3 0.012(3) 0.014(3) 0.016(3) 0.001(2) 0.001(2) -0.002(2)
C17 0.024(4) 0.020(3) 0.028(4) -0.004(3) 0.001(3) 0.004(3)
C6 0.013(3) 0.018(3) 0.020(3) 0.000(2) 0.003(2) -0.003(2)
C15 0.019(3) 0.026(4) 0.027(4) 0.002(3) 0.008(3) 0.002(3)
C8 0.016(3) 0.029(4) 0.036(4) -0.005(3) -0.004(3) 0.004(3)
C2 0.018(3) 0.018(3) 0.012(3) 0.004(2) -0.003(2) 0.001(3)
C9 0.021(3) 0.027(4) 0.020(4) 0.002(3) 0.000(3) -0.001(3)
C13 0.020(3) 0.022(3) 0.025(4) 0.001(3) -0.004(3) 0.006(3)
C1 0.014(3) 0.015(3) 0.016(3) 0.001(2) 0.000(2) 0.002(2)
C16 0.027(4) 0.027(4) 0.039(5) 0.003(3) 0.011(3) 0.006(3)

loop_
_atom_type_symbol
_atom_type_description
_atom_type_scat_dispersion_real
_atom_type_scat_dispersion_imag
_atom_type_scat_source
C C 0.0033 0.0016 'International Tables Vol C Tables 4.2.6.8 and 6.1.1.4'
H H 0.0000 0.0000 'International Tables Vol C Tables 4.2.6.8 and 6.1.1.4'
F F 0.0171 0.0103 'International Tables Vol C Tables 4.2.6.8 and 6.1.1.4'
I I -0.4742 1.8119 'International Tables Vol C Tables 4.2.6.8 and 6.1.1.4'
Ni Ni 0.3393 1.1124 'International Tables Vol C Tables 4.2.6.8 and 6.1.1.4'
P P 0.1023 0.0942 'International Tables Vol C Tables 4.2.6.8 and 6.1.1.4'

loop_
_exptl_crystal_face_index_h
_exptl_crystal_face_index_k
_exptl_crystal_face_index_l
_exptl_crystal_face_perp_dist
_exptl_oxdiff_crystal_face_indexfrac_h
_exptl_oxdiff_crystal_face_indexfrac_k
_exptl_oxdiff_crystal_face_indexfrac_l
_exptl_oxdiff_crystal_face_x
_exptl_oxdiff_crystal_face_y
_exptl_oxdiff_crystal_face_z
-13 -5 9 0.0660 -12.5496 -5.0889 9.4298 0.1519 0.4292 0.8903
0 -2 21 0.0279 -0.0203 -1.6774 21.4379 0.3328 0.9406 -0.0678
-1 1 -21 0.0368 -0.9858 1.3176 -21.3006 -0.3302 -0.9333 0.1412
-14 5 0 0.0726 -13.5884 5.1127 0.4231 -0.3966 0.1404 0.9072
0 -23 -2 0.0300 -0.0163 -22.7564 -1.8674 0.9212 -0.3259 0.2127
1 23 2 0.0320 0.8558 22.7059 1.8630 -0.9074 0.3210 -0.2712
14 5 -1 0.1122 13.6254 4.9463 -0.9014 -0.0261 -0.0548 -0.9982
0 -18 13 0.0250 0.0532 -18.0128 12.8688 0.9064 0.3831 0.1073

loop_
_geom_angle_atom_site_label_1
_geom_angle_atom_site_label_2
_geom_angle_atom_site_label_3
_geom_angle
P1 Ni1 I1 89.55(5)
P2 Ni1 I1 89.96(5)
P2 Ni1 P1 178.34(8)
C1 Ni1 I1 178.3(2)
C1 Ni1 P1 89.85(19)
C1 Ni1 P2 90.68(19)
C7 P1 Ni1 122.1(2)
C11 P1 Ni1 113.9(2)
C11 P1 C7 99.8(3)
C9 P1 Ni1 108.9(2)
C9 P1 C7 104.7(3)
C9 P1 C11 106.0(3)
C17 P2 Ni1 117.2(2)
C15 P2 Ni1 110.2(2)
C15 P2 C17 104.5(3)
C13 P2 Ni1 116.4(2)
C13 P2 C17 103.8(3)
C13 P2 C15 103.3(3)
H10A C10 H10B 109.5
H10A C10 H10C 109.5
H10B C10 H10C 109.5
C9 C10 H10A 109.5
C9 C10 H10B 109.5
C9 C10 H10C 109.5
H12A C12 H12B 109.5
H12A C12 H12C 109.5
H12B C12 H12C 109.5
C11 C12 H12A 109.5
C11 C12 H12B 109.5
C11 C12 H12C 109.5
P1 C7 H7A 107.7
P1 C7 H7B 107.7
H7A C7 H7B 107.1
C8 C7 P1 118.5(5)
C8 C7 H7A 107.7
C8 C7 H7B 107.7
H14A C14 H14B 109.5
H14A C14 H14C 109.5
H14B C14 H14C 109.5
C13 C14 H14A 109.5
C13 C14 H14B 109.5
C13 C14 H14C 109.5
F3 C5 C4 120.6(5)
F3 C5 C6 119.6(6)
C6 C5 C4 119.8(6)
P1 C11 H11A 109.4
P1 C11 H11B 109.4
C12 C11 P1 111.4(5)
C12 C11 H11A 109.4
C12 C11 H11B 109.4
H11A C11 H11B 108.0
H18A C18 H18B 109.5
H18A C18 H18C 109.5
H18B C18 H18C 109.5
C17 C18 H18A 109.5
C17 C18 H18B 109.5
C17 C18 H18C 109.5
C5 C4 I2 121.1(5)
C3 C4 I2 121.3(5)
C3 C4 C5 117.6(6)
F2 C3 C4 120.1(5)
F2 C3 C2 118.7(5)
C4 C3 C2 121.1(6)
P2 C17 H17A 108.1
P2 C17 H17B 108.1
C18 C17 P2 116.8(5)
C18 C17 H17A 108.1
C18 C17 H17B 108.1
H17A C17 H17B 107.3
F4 C6 C5 116.4(6)
F4 C6 C1 119.0(5)
C1 C6 C5 124.5(6)
P2 C15 H15A 109.0
P2 C15 H15B 109.0
H15A C15 H15B 107.8
C16 C15 P2 113.1(5)
C16 C15 H15A 109.0
C16 C15 H15B 109.0
C7 C8 H8A 109.5
C7 C8 H8B 109.5
C7 C8 H8C 109.5
H8A C8 H8B 109.5
H8A C8 H8C 109.5
H8B C8 H8C 109.5
F1 C2 C3 117.8(6)
F1 C2 C1 118.9(5)
C3 C2 C1 123.3(6)
P1 C9 H9A 108.0
P1 C9 H9B 108.0
C10 C9 P1 117.1(5)
C10 C9 H9A 108.0
C10 C9 H9B 108.0
H9A C9 H9B 107.3
P2 C13 H13A 108.9
P2 C13 H13B 108.9
C14 C13 P2 113.4(5)
C14 C13 H13A 108.9
C14 C13 H13B 108.9
H13A C13 H13B 107.7
C6 C1 Ni1 124.4(5)
C6 C1 C2 113.6(5)
C2 C1 Ni1 122.0(5)
C15 C16 H16A 109.5
C15 C16 H16B 109.5
C15 C16 H16C 109.5
H16A C16 H16B 109.5
H16A C16 H16C 109.5
H16B C16 H16C 109.5

loop_
_geom_bond_atom_site_label_1
_geom_bond_atom_site_label_2
_geom_bond_distance
I2 C4 2.092(6)
I1 Ni1 2.5221(9)
Ni1 P1 2.2239(18)
Ni1 P2 2.2217(19)
Ni1 C1 1.877(6)
P1 C7 1.840(6)
P1 C11 1.832(7)
P1 C9 1.829(7)
P2 C17 1.837(7)
P2 C15 1.822(7)
P2 C13 1.822(7)
F2 C3 1.349(7)
F1 C2 1.342(7)
F4 C6 1.356(7)
F3 C5 1.340(7)
C10 H10A 0.9600
C10 H10B 0.9600
C10 H10C 0.9600
C10 C9 1.527(10)
C12 H12A 0.9600
C12 H12B 0.9600
C12 H12C 0.9600
C12 C11 1.531(10)
C7 H7A 0.9700
C7 H7B 0.9700
C7 C8 1.523(9)
C14 H14A 0.9600
C14 H14B 0.9600
C14 H14C 0.9600
C14 C13 1.512(11)
C5 C4 1.394(9)
C5 C6 1.380(8)
C11 H11A 0.9700
C11 H11B 0.9700
C18 H18A 0.9600
C18 H18B 0.9600
C18 H18C 0.9600
C18 C17 1.519(9)
C4 C3 1.363(9)
C3 C2 1.381(8)
C17 H17A 0.9700
C17 H17B 0.9700
C6 C1 1.376(9)
C15 H15A 0.9700
C15 H15B 0.9700
C15 C16 1.523(10)
C8 H8A 0.9600
C8 H8B 0.9600
C8 H8C 0.9600
C2 C1 1.400(9)
C9 H9A 0.9700
C9 H9B 0.9700
C13 H13A 0.9700
C13 H13B 0.9700
C16 H16A 0.9600
C16 H16B 0.9600
C16 H16C 0.9600

loop_
_geom_torsion_atom_site_label_1
_geom_torsion_atom_site_label_2
_geom_torsion_atom_site_label_3
_geom_torsion_atom_site_label_4
_geom_torsion
I2 C4 C3 F2 0.9(8)
I2 C4 C3 C2 -176.4(5)
I1 Ni1 P1 C7 168.0(3)
I1 Ni1 P1 C11 48.1(3)
I1 Ni1 P1 C9 -69.9(2)
I1 Ni1 P2 C17 176.6(3)
I1 Ni1 P2 C15 -64.1(3)
I1 Ni1 P2 C13 53.0(3)
Ni1 P1 C7 C8 74.0(6)
Ni1 P1 C11 C12 54.4(5)
Ni1 P1 C9 C10 178.3(5)
Ni1 P2 C17 C18 -175.1(5)
Ni1 P2 C15 C16 -49.3(6)
Ni1 P2 C13 C14 59.0(6)
P1 Ni1 C1 C6 84.4(6)
P1 Ni1 C1 C2 -96.0(5)
P2 Ni1 C1 C6 -94.1(6)
P2 Ni1 C1 C2 85.6(5)
F2 C3 C2 F1 2.0(9)
F2 C3 C2 C1 -177.4(6)
F1 C2 C1 Ni1 0.2(8)
F1 C2 C1 C6 179.8(6)
F4 C6 C1 Ni1 -1.3(9)
F4 C6 C1 C2 179.1(5)
F3 C5 C4 I2 -4.0(8)
F3 C5 C4 C3 178.0(6)
F3 C5 C6 F4 2.3(9)
F3 C5 C6 C1 -178.9(6)
C7 P1 C11 C12 -77.3(5)
C7 P1 C9 C10 -49.7(6)
C5 C4 C3 F2 178.8(5)
C5 C4 C3 C2 1.6(9)
C5 C6 C1 Ni1 179.9(5)
C5 C6 C1 C2 0.3(10)
C11 P1 C7 C8 -159.5(6)
C11 P1 C9 C10 55.3(6)
C4 C5 C6 F4 -177.7(6)
C4 C5 C6 C1 1.2(10)
C4 C3 C2 F1 179.2(6)
C4 C3 C2 C1 -0.1(10)
C3 C2 C1 Ni1 179.5(5)
C3 C2 C1 C6 -0.8(9)
C17 P2 C15 C16 77.5(6)
C17 P2 C13 C14 -71.3(6)
C6 C5 C4 I2 175.9(5)
C6 C5 C4 C3 -2.1(9)
C15 P2 C17 C18 62.6(6)
C15 P2 C13 C14 179.9(6)
C9 P1 C7 C8 -50.0(6)
C9 P1 C11 C12 174.1(5)
C13 P2 C17 C18 -45.3(7)
C13 P2 C15 C16 -174.2(5)
C1 Ni1 P1 C7 -13.6(3)
C1 Ni1 P1 C11 -133.5(3)
C1 Ni1 P1 C9 108.5(3)
C1 Ni1 P2 C17 -1.8(3)
C1 Ni1 P2 C15 117.4(3)
C1 Ni1 P2 C13 -125.5(3)
